data_8102214
loop_
_publ_author_name
'Sangeetha Karthikeyan'
'Torsten Irrgang'
'Rhett Kempe'

_publ_section_title
;
 Crystal structure of manganese(II) biquinolinedicarboxylate
 monohydrate, Mn(H2O)(C2H10N2O4)
;
_journal_issue 1
_journal_name_full 'Zeitschrift f\"ur Kristallographie - New Crystal Structures'
_journal_page_first 53
_journal_volume 223
_journal_year 2008
_chemical_formula_structural 'Mn(C20H10N2O4) &#x00B7; H2O'
_chemical_formula_sum 'C20 H12 Mn N2 O5'
_chemical_formula_weight 415.26
_chemical_name_systematic
;
manganese(II) biquinolinedicarboxylate monohydrate
;
_space_group_IT_number 19
_symmetry_cell_setting orthorhombic
_symmetry_space_group_name_Hall 'P 2ac 2ab'
_symmetry_space_group_name_H-M 'P 21 21 21'
_atom_sites_solution_hydrogens geom
_atom_sites_solution_primary direct
_atom_sites_solution_secondary difmap
_audit_creation_method SHELXL-97
_cell_angle_alpha 90.00
_cell_angle_beta 90.00
_cell_angle_gamma 90.00
_cell_formula_units_Z 4
_cell_length_a 4.8525(9)
_cell_length_b 16.741(4)
_cell_length_c 19.351(4)
_cell_measurement_reflns_used all
_cell_measurement_temperature 193(2)
_cell_volume 1572.0(6)
_computing_data_collection X-AREA-STOE
_computing_structure_refinement 'SHELXL-97 (Sheldrick, 1997)'
_computing_structure_solution SIR97
_diffrn_ambient_temperature 193(2)
_diffrn_measured_fraction_theta_full 0.990
_diffrn_measured_fraction_theta_max 0.990
_diffrn_measurement_device_type 'Stoe IPDS'
_diffrn_measurement_method phi/omega
_diffrn_radiation_monochromator graphite
_diffrn_radiation_source 'fine-focus sealed tube'
_diffrn_radiation_type MoK\a
_diffrn_radiation_wavelength 0.71073
_diffrn_reflns_av_R_equivalents 0.3444
_diffrn_reflns_av_sigmaI/netI 0.2050
_diffrn_reflns_limit_h_max 5
_diffrn_reflns_limit_h_min -5
_diffrn_reflns_limit_k_max 20
_diffrn_reflns_limit_k_min -20
_diffrn_reflns_limit_l_max 23
_diffrn_reflns_limit_l_min -23
_diffrn_reflns_number 19224
_diffrn_reflns_theta_full 25.86
_diffrn_reflns_theta_max 25.86
_diffrn_reflns_theta_min 1.61
_exptl_absorpt_coefficient_mu 0.880
_exptl_absorpt_correction_type none
_exptl_crystal_colour 'light yellow'
_exptl_crystal_density_diffrn 1.755
_exptl_crystal_density_method 'not measured'
_exptl_crystal_description needle
_exptl_crystal_F_000 844
_exptl_crystal_size_max 0.4
_exptl_crystal_size_mid 0.05
_exptl_crystal_size_min 0.01
_refine_diff_density_max 0.547
_refine_diff_density_min -0.803
_refine_diff_density_rms 0.119
_refine_ls_abs_structure_details 'Flack H D (1983), Acta Cryst. A39, 876-881'
_refine_ls_abs_structure_Flack 0.23(7)
_refine_ls_extinction_method none
_refine_ls_goodness_of_fit_ref 1.076
_refine_ls_hydrogen_treatment mixed
_refine_ls_matrix_type full
_refine_ls_number_parameters 253
_refine_ls_number_reflns 2984
_refine_ls_number_restraints 0
_refine_ls_restrained_S_all 1.076
_refine_ls_R_factor_all 0.1719
_refine_ls_R_factor_gt 0.0946
_refine_ls_shift/su_max 0.000
_refine_ls_shift/su_mean 0.000
_refine_ls_structure_factor_coef Fsqd
_refine_ls_weighting_details 'calc w=1/[\s^2^(Fo^2^)+(0.0191P)^2^+1.9163P] where P=(Fo^2^+2Fc^2^)/3'
_refine_ls_weighting_scheme calc
_refine_ls_wR_factor_gt 0.1282
_refine_ls_wR_factor_ref 0.1532
_reflns_number_gt 1724
_reflns_number_total 2984
_reflns_threshold_expression >2sigma(I)
_cod_data_source_file 1267-2146.cff
_cod_data_source_block k110o
_cod_depositor_comments
;
The following automatic conversions were performed:

'_exptl_absorpt_correction_type' tag value 'no' was replaced with
'none' value.

Automatic conversion script
Id: cif_fix_values 1646 2011-03-28 12:23:43Z adriana 
;
_cod_original_sg_symbol_H-M P212121
_cod_database_code 8102214

loop_
_symmetry_equiv_pos_as_xyz
'x, y, z'
'-x+1/2, -y, z+1/2'
'x+1/2, -y+1/2, -z'
'-x, y+1/2, -z+1/2'

loop_
_atom_site_label
_atom_site_type_symbol
_atom_site_fract_x
_atom_site_fract_y
_atom_site_fract_z
_atom_site_U_iso_or_equiv
_atom_site_adp_type
_atom_site_occupancy
_atom_site_symmetry_multiplicity
_atom_site_Wyckoff_symbol
_atom_site_calc_flag
_atom_site_refinement_flags
_atom_site_disorder_assembly
_atom_site_disorder_group
Mn1 Mn 0.5493(4) 0.19499(10) 0.55437(8) 0.0202(4) Uani 1 4 a d . . .
O3 O 0.8769(13) 0.1929(5) 0.4764(3) 0.0224(17) Uani 1 4 a d . . .
O1 O 0.3063(16) 0.1498(4) 0.6483(4) 0.0267(19) Uani 1 4 a d . . .
O10 O 0.8470(18) 0.2496(5) 0.6285(4) 0.030(2) Uani 1 4 a d . . .
O2 O 0.6504(17) 0.0814(4) 0.6030(4) 0.027(2) Uani 1 4 a d . . .
N1 N 0.244(2) -0.1009(6) 0.7933(5) 0.023(2) Uani 1 4 a d . . .
O4 O 0.2708(16) 0.1261(4) 0.4916(4) 0.0222(18) Uani 1 4 a d . . .
C1 C 0.462(3) 0.0875(6) 0.6461(5) 0.024(2) Uani 1 4 a d . . .
C2 C 0.396(2) 0.0209(6) 0.6962(5) 0.020(3) Uani 1 4 a d . . .
C3 C 0.197(2) 0.0322(7) 0.7451(5) 0.024(3) Uani 1 4 a d . . .
H3 H 0.1024 0.0819 0.7463 0.029 Uiso 1 4 a calc R . .
C4 C 0.531(3) -0.0561(6) 0.6957(5) 0.022(2) Uani 1 4 a d . . .
C5 C 0.446(3) -0.1135(6) 0.7456(5) 0.022(2) Uani 1 4 a d . . .
C6 C 0.571(3) -0.1910(7) 0.7465(5) 0.027(2) Uani 1 4 a d . . .
H6 H 0.5079 -0.2301 0.7783 0.032 Uiso 1 4 a calc R . .
C7 C 0.776(2) -0.2086(7) 0.7027(5) 0.023(3) Uani 1 4 a d . . .
H7 H 0.8645 -0.2592 0.7054 0.027 Uiso 1 4 a calc R . .
C8 C 0.864(2) -0.1526(7) 0.6522(6) 0.029(3) Uani 1 4 a d . . .
H8 H 1.0031 -0.1670 0.6201 0.035 Uiso 1 4 a calc R . .
C9 C 0.748(2) -0.0771(7) 0.6491(5) 0.028(3) Uani 1 4 a d . . .
H9 H 0.8125 -0.0394 0.6162 0.033 Uiso 1 4 a calc R . .
C10 C 1.028(3) 0.1288(5) 0.4722(4) 0.019(3) Uani 1 4 a d . . .
C11 C 0.898(2) 0.0570(6) 0.4349(5) 0.018(2) Uani 1 4 a d . . .
C12 C 0.695(2) 0.0735(6) 0.3880(5) 0.013(2) Uani 1 4 a d . . .
H12 H 0.6278 0.1264 0.3827 0.015 Uiso 1 4 a calc R . .
C13 C 0.589(3) 0.0106(6) 0.3475(5) 0.024(3) Uani 1 4 a d . . .
N2 N 0.669(2) -0.0641(5) 0.3534(4) 0.022(2) Uani 1 4 a d . . .
C15 C 0.870(2) -0.0823(6) 0.4030(5) 0.021(3) Uani 1 4 a d . . .
C16 C 0.952(3) -0.1606(6) 0.4081(6) 0.032(3) Uani 1 4 a d . . .
H16 H 0.8726 -0.1997 0.3786 0.038 Uiso 1 4 a calc R . .
C17 C 1.152(2) -0.1831(7) 0.4563(6) 0.029(3) Uani 1 4 a d . . .
H17 H 1.2032 -0.2377 0.4602 0.034 Uiso 1 4 a calc R . .
C18 C 1.279(3) -0.1263(6) 0.4990(5) 0.024(3) Uani 1 4 a d . . .
H18 H 1.4156 -0.1416 0.5314 0.028 Uiso 1 4 a calc R . .
C19 C 1.199(3) -0.0480(6) 0.4925(5) 0.027(3) Uani 1 4 a d . . .
H19 H 1.2850 -0.0090 0.5209 0.032 Uiso 1 4 a calc R . .
C20 C 0.995(2) -0.0230(5) 0.4456(6) 0.020(2) Uani 1 4 a d . . .
C21 C 0.125(2) -0.0270(6) 0.7938(5) 0.019(3) Uani 1 4 a d . . .

loop_
_atom_site_aniso_label
_atom_site_aniso_U_11
_atom_site_aniso_U_22
_atom_site_aniso_U_33
_atom_site_aniso_U_23
_atom_site_aniso_U_13
_atom_site_aniso_U_12
Mn1 0.0209(8) 0.0192(7) 0.0205(7) 0.0039(8) -0.0001(8) -0.0013(9)
O3 0.022(5) 0.017(3) 0.027(4) -0.011(4) -0.007(3) 0.004(4)
O1 0.022(5) 0.024(4) 0.033(4) 0.004(4) 0.007(4) 0.013(4)
O10 0.031(6) 0.036(5) 0.022(4) -0.006(4) -0.003(4) -0.009(4)
O2 0.025(5) 0.029(4) 0.027(4) -0.003(4) 0.008(4) -0.003(4)
N1 0.021(6) 0.028(6) 0.021(5) -0.010(4) -0.002(4) 0.003(5)
O4 0.018(5) 0.023(4) 0.025(4) 0.009(3) -0.012(4) 0.004(4)
C1 0.030(7) 0.026(6) 0.016(5) -0.002(4) -0.006(6) 0.001(6)
C2 0.013(7) 0.016(5) 0.031(6) 0.006(4) 0.000(5) -0.013(5)
C3 0.030(8) 0.027(6) 0.015(5) 0.005(5) -0.003(5) -0.009(6)
C4 0.022(7) 0.027(5) 0.017(5) 0.003(4) -0.006(5) 0.006(6)
C5 0.024(6) 0.031(6) 0.010(4) 0.001(4) -0.011(5) -0.001(6)
C6 0.033(7) 0.021(5) 0.027(5) -0.010(6) 0.001(5) -0.015(7)
C7 0.024(7) 0.025(7) 0.020(6) -0.001(5) -0.007(5) 0.004(5)
C8 0.024(8) 0.037(7) 0.027(6) 0.001(5) 0.008(5) 0.005(6)
C9 0.036(8) 0.035(7) 0.013(5) 0.005(5) -0.001(5) 0.002(6)
C10 0.031(8) 0.011(5) 0.016(4) -0.001(4) -0.003(5) 0.008(6)
C11 0.019(7) 0.014(5) 0.020(5) 0.004(4) 0.007(5) -0.001(4)
C12 0.010(6) 0.016(6) 0.013(5) 0.000(4) 0.001(4) 0.009(5)
C13 0.024(7) 0.015(6) 0.032(6) -0.013(5) 0.003(6) -0.016(5)
N2 0.029(6) 0.012(5) 0.026(5) -0.006(4) -0.002(4) -0.001(4)
C15 0.021(7) 0.016(5) 0.027(6) -0.002(5) -0.007(5) -0.004(5)
C16 0.034(7) 0.018(5) 0.044(7) 0.002(5) 0.008(7) 0.000(6)
C17 0.029(6) 0.023(6) 0.034(7) 0.004(6) 0.002(5) 0.010(5)
C18 0.035(7) 0.017(5) 0.019(6) 0.008(4) -0.010(5) -0.001(5)
C19 0.043(8) 0.027(6) 0.011(5) -0.005(5) -0.003(5) 0.007(6)
C20 0.016(7) 0.016(4) 0.027(5) 0.005(5) 0.000(6) 0.003(4)
C21 0.021(7) 0.027(6) 0.010(5) 0.004(4) 0.000(5) 0.004(5)

loop_
_atom_type_symbol
_atom_type_description
_atom_type_scat_dispersion_real
_atom_type_scat_dispersion_imag
_atom_type_scat_source
C C 0.0033 0.0016 'International Tables Vol C Tables 4.2.6.8 and 6.1.1.4'
H H 0.0000 0.0000 'International Tables Vol C Tables 4.2.6.8 and 6.1.1.4'
N N 0.0061 0.0033 'International Tables Vol C Tables 4.2.6.8 and 6.1.1.4'
O O 0.0106 0.0060 'International Tables Vol C Tables 4.2.6.8 and 6.1.1.4'
Mn Mn 0.3368 0.7283 'International Tables Vol C Tables 4.2.6.8 and 6.1.1.4'

loop_
_geom_angle_atom_site_label_1
_geom_angle_atom_site_label_2
_geom_angle_atom_site_label_3
_geom_angle
_geom_angle_site_symmetry_1
_geom_angle_site_symmetry_3
_geom_angle_publ_flag
O3 Mn1 O4 93.8(3) 3_456 . ?
O3 Mn1 O2 167.0(3) 3_456 . ?
O4 Mn1 O2 85.3(3) . . ?
O3 Mn1 O3 96.09(19) 3_456 . ?
O4 Mn1 O3 93.3(3) . . ?
O2 Mn1 O3 96.9(3) . . ?
O3 Mn1 O10 94.2(3) 3_456 . ?
O4 Mn1 O10 171.4(3) . . ?
O2 Mn1 O10 86.2(3) . . ?
O3 Mn1 O10 88.8(3) . . ?
O3 Mn1 O1 108.0(2) 3_456 . ?
O4 Mn1 O1 87.0(3) . . ?
O2 Mn1 O1 59.1(3) . . ?
O3 Mn1 O1 155.9(3) . . ?
O10 Mn1 O1 87.6(3) . . ?
O3 Mn1 C1 138.1(3) 3_456 . ?
O4 Mn1 C1 84.9(3) . . ?
O2 Mn1 C1 28.9(3) . . ?
O3 Mn1 C1 125.8(3) . . ?
O10 Mn1 C1 87.1(3) . . ?
O1 Mn1 C1 30.1(3) . . ?
C10 O3 Mn1 118.9(7) . 3_556 ?
C10 O3 Mn1 117.8(6) . . ?
Mn1 O3 Mn1 117.5(3) 3_556 . ?
C1 O1 Mn1 86.5(6) . . ?
C1 O2 Mn1 93.0(6) . . ?
C21 N1 C5 116.8(9) . . ?
C10 O4 Mn1 138.6(7) 1_455 . ?
O2 C1 O1 121.3(9) . . ?
O2 C1 C2 121.8(10) . . ?
O1 C1 C2 116.8(10) . . ?
O2 C1 Mn1 58.0(5) . . ?
O1 C1 Mn1 63.3(5) . . ?
C2 C1 Mn1 175.6(7) . . ?
C3 C2 C4 116.6(9) . . ?
C3 C2 C1 119.5(10) . . ?
C4 C2 C1 123.9(10) . . ?
C2 C3 C21 122.7(11) . . ?
C5 C4 C9 118.3(10) . . ?
C5 C4 C2 117.8(10) . . ?
C9 C4 C2 123.8(10) . . ?
N1 C5 C4 124.2(10) . . ?
N1 C5 C6 115.9(10) . . ?
C4 C5 C6 119.8(11) . . ?
C7 C6 C5 120.4(11) . . ?
C6 C7 C8 120.7(11) . . ?
C9 C8 C7 120.9(11) . . ?
C8 C9 C4 119.7(10) . . ?
O4 C10 O3 123.2(9) 1_655 . ?
O4 C10 C11 120.5(9) 1_655 . ?
O3 C10 C11 116.1(10) . . ?
C12 C11 C20 121.3(9) . . ?
C12 C11 C10 116.8(8) . . ?
C20 C11 C10 121.7(9) . . ?
C11 C12 C13 118.9(10) . . ?
N2 C13 C12 123.5(10) . . ?
N2 C13 C21 116.2(9) . 2_554 ?
C12 C13 C21 120.3(9) . 2_554 ?
C13 N2 C15 118.2(9) . . ?
C16 C15 N2 117.2(10) . . ?
C16 C15 C20 120.2(10) . . ?
N2 C15 C20 122.6(9) . . ?
C15 C16 C17 120.3(11) . . ?
C16 C17 C18 121.0(10) . . ?
C19 C18 C17 118.1(10) . . ?
C18 C19 C20 122.8(10) . . ?
C19 C20 C15 117.6(8) . . ?
C19 C20 C11 127.0(9) . . ?
C15 C20 C11 115.4(9) . . ?
N1 C21 C3 121.7(10) . . ?
N1 C21 C13 117.8(9) . 2 ?
C3 C21 C13 120.5(9) . 2 ?

loop_
_geom_bond_atom_site_label_1
_geom_bond_atom_site_label_2
_geom_bond_distance
_geom_bond_site_symmetry_2
_geom_bond_publ_flag
Mn1 O3 2.140(8) 3_456 ?
Mn1 O4 2.153(8) . ?
Mn1 O2 2.177(8) . ?
Mn1 O3 2.191(7) . ?
Mn1 O10 2.231(8) . ?
Mn1 O1 2.295(8) . ?
Mn1 C1 2.563(10) . ?
O3 C10 1.304(12) . ?
O3 Mn1 2.140(8) 3_556 ?
O1 C1 1.289(12) . ?
O2 C1 1.242(13) . ?
N1 C21 1.366(13) . ?
N1 C5 1.362(15) . ?
O4 C10 1.235(14) 1_455 ?
C1 C2 1.511(13) . ?
C2 C3 1.366(15) . ?
C2 C4 1.446(14) . ?
C3 C21 1.412(13) . ?
C4 C5 1.424(14) . ?
C4 C9 1.430(15) . ?
C5 C6 1.431(16) . ?
C6 C7 1.342(15) . ?
C7 C8 1.419(15) . ?
C8 C9 1.384(15) . ?
C10 O4 1.235(14) 1_655 ?
C10 C11 1.538(13) . ?
C11 C12 1.365(14) . ?
C11 C20 1.436(12) . ?
C12 C13 1.412(13) . ?
C13 N2 1.314(12) . ?
C13 C21 1.491(14) 2_554 ?
N2 C15 1.405(13) . ?
C15 C16 1.373(14) . ?
C15 C20 1.423(12) . ?
C16 C17 1.398(15) . ?
C17 C18 1.401(15) . ?
C18 C19 1.373(14) . ?
C19 C20 1.407(14) . ?
C21 C13 1.491(14) 2 ?
